data_7045542
loop_
_publ_author_name
'Xiao, Hong'
'Zhou, Jian'
'Liu, Xing'
'Xiao, Hongping'
'Ferreira, Rute A. S.'
'Carlos, Lu\'is D'
'Fu, Lianshe'

_publ_section_title
;
 A novel 3-D cuprous iodide polymer with a high Cu/I ratio.
;
_journal_issue 10
_journal_name_full 'Dalton transactions (Cambridge, England : 2003)'
_journal_page_first 3253
_journal_page_last 3257
_journal_paper_doi 10.1039/c8dt00054a
_journal_volume 47
_journal_year 2018
_chemical_formula_moiety 'C8 H4 Cu3 I N8'
_chemical_formula_sum 'C8 H4 Cu3 I N8'
_chemical_formula_weight 529.74
_space_group_IT_number 12
_space_group_name_Hall '-C 2y'
_space_group_name_H-M_alt 'C 1 2/m 1'
_symmetry_cell_setting monoclinic
_symmetry_space_group_name_Hall '-C 2y'
_symmetry_space_group_name_H-M 'C 1 2/m 1'
_atom_sites_solution_hydrogens geom
_atom_sites_solution_primary direct
_atom_sites_solution_secondary difmap
_audit_creation_method SHELXL-97
_audit_update_record
;
2017-12-24 deposited with the CCDC.
2018-02-05 downloaded from the CCDC.
;
_cell_angle_alpha 90.00
_cell_angle_beta 125.512(2)
_cell_angle_gamma 90.00
_cell_formula_units_Z 4
_cell_length_a 13.696(3)
_cell_length_b 12.695(2)
_cell_length_c 8.0211(14)
_cell_measurement_reflns_used 4019
_cell_measurement_temperature 100(2)
_cell_measurement_theta_max 25.10
_cell_measurement_theta_min 2.43
_cell_volume 1135.2(4)
_computing_structure_refinement 'SHELXL-97 (Sheldrick, 1997)'
_computing_structure_solution 'SHELXS-97 (Sheldrick, 1990)'
_diffrn_ambient_temperature 100(2)
_diffrn_detector_area_resol_mean 7.31
_diffrn_measured_fraction_theta_full 0.990
_diffrn_measured_fraction_theta_max 0.990
_diffrn_measurement_device_type 'Rigaku Mercury'
_diffrn_measurement_method \w
_diffrn_radiation_monochromator graphite
_diffrn_radiation_source 'fine-focus sealed tube'
_diffrn_radiation_type MoK\a
_diffrn_radiation_wavelength 0.71073
_diffrn_reflns_av_R_equivalents 0.0201
_diffrn_reflns_av_sigmaI/netI 0.0203
_diffrn_reflns_limit_h_max 14
_diffrn_reflns_limit_h_min -16
_diffrn_reflns_limit_k_max 14
_diffrn_reflns_limit_k_min -15
_diffrn_reflns_limit_l_max 9
_diffrn_reflns_limit_l_min -9
_diffrn_reflns_number 4019
_diffrn_reflns_theta_full 25.10
_diffrn_reflns_theta_max 25.10
_diffrn_reflns_theta_min 2.43
_exptl_absorpt_coefficient_mu 8.288
_exptl_absorpt_correction_T_max 0.5988
_exptl_absorpt_correction_T_min 0.4617
_exptl_absorpt_correction_type multi-scan
_exptl_absorpt_process_details 'Jacobson, R. (1998) Private communication'
_exptl_crystal_colour brown
_exptl_crystal_density_diffrn 3.100
_exptl_crystal_density_method 'not measured'
_exptl_crystal_description block
_exptl_crystal_F_000 992
_exptl_crystal_size_max 0.08
_exptl_crystal_size_mid 0.06
_exptl_crystal_size_min 0.05
_refine_diff_density_max 0.806
_refine_diff_density_min -0.489
_refine_diff_density_rms 0.123
_refine_ls_extinction_method none
_refine_ls_goodness_of_fit_ref 1.148
_refine_ls_hydrogen_treatment constr
_refine_ls_matrix_type full
_refine_ls_number_parameters 98
_refine_ls_number_reflns 1050
_refine_ls_number_restraints 0
_refine_ls_restrained_S_all 1.148
_refine_ls_R_factor_all 0.0194
_refine_ls_R_factor_gt 0.0181
_refine_ls_shift/su_max 0.000
_refine_ls_shift/su_mean 0.000
_refine_ls_structure_factor_coef Fsqd
_refine_ls_weighting_details 'calc w=1/[\s^2^(Fo^2^)+(0.0171P)^2^+5.9038P] where P=(Fo^2^+2Fc^2^)/3'
_refine_ls_weighting_scheme calc
_refine_ls_wR_factor_gt 0.0441
_refine_ls_wR_factor_ref 0.0452
_reflns_number_gt 1009
_reflns_number_total 1050
_reflns_threshold_expression >2sigma(I)
_cod_data_source_file c8dt00054a2.cif
_cod_data_source_block 100k
_cod_depositor_comments 'Adding full bibliography for 7045542--7045545.cif.'
_cod_original_cell_volume 1135.3(4)
_cod_original_sg_symbol_H-M C2/m
_cod_database_code 7045542

loop_
_symmetry_equiv_pos_as_xyz
'x, y, z'
'-x, y, -z'
'x+1/2, y+1/2, z'
'-x+1/2, y+1/2, -z'
'-x, -y, -z'
'x, -y, z'
'-x+1/2, -y+1/2, -z'
'x+1/2, -y+1/2, z'

loop_
_atom_site_label
_atom_site_type_symbol
_atom_site_fract_x
_atom_site_fract_y
_atom_site_fract_z
_atom_site_U_iso_or_equiv
_atom_site_adp_type
_atom_site_occupancy
_atom_site_symmetry_multiplicity
_atom_site_calc_flag
_atom_site_refinement_flags
I1 I 0.52148(3) 0.5000 0.28563(4) 0.00874(10) Uani 1 2 d S
Cu1 Cu 0.5000 0.31100(5) 0.5000 0.01561(15) Uani 1 2 d S
Cu2 Cu 0.5000 0.36858(4) 0.0000 0.01201(15) Uani 1 2 d S
Cu3 Cu 0.29530(5) 0.5000 0.19945(9) 0.01385(15) Uani 1 2 d S
N1 N 0.6673(2) 0.2823(2) 0.6813(4) 0.0108(6) Uani 1 1 d .
N2 N 0.7471(2) 0.3543(2) 0.8169(4) 0.0105(6) Uani 1 1 d .
N3 N 0.8536(2) 0.3130(2) 0.9318(4) 0.0115(6) Uani 1 1 d .
N4 N 0.8463(2) 0.2116(2) 0.8740(4) 0.0105(6) Uani 1 1 d .
C1 C 0.7303(3) 0.1948(3) 0.7189(5) 0.0094(6) Uani 1 1 d .
C2 C 0.6810(3) 0.0951(3) 0.6084(5) 0.0111(7) Uani 1 1 d .
C3 C 0.7257(4) 0.0000 0.7120(7) 0.0102(9) Uani 1 2 d S
H5A H 0.7861 0.0000 0.8519 0.012 Uiso 1 2 calc SR
C4 C 0.5892(3) 0.0948(3) 0.3971(5) 0.0125(7) Uani 1 1 d .
H3A H 0.5588 0.1580 0.3266 0.015 Uiso 1 1 calc R
C5 C 0.5443(4) 0.0000 0.2944(7) 0.0135(10) Uani 1 2 d S
H4A H 0.4833 0.0000 0.1548 0.016 Uiso 1 2 calc SR

loop_
_atom_site_aniso_label
_atom_site_aniso_U_11
_atom_site_aniso_U_22
_atom_site_aniso_U_33
_atom_site_aniso_U_23
_atom_site_aniso_U_13
_atom_site_aniso_U_12
I1 0.01006(16) 0.00703(16) 0.01003(15) 0.000 0.00635(13) 0.000
Cu1 0.0090(3) 0.0111(3) 0.0191(3) 0.000 0.0039(2) 0.000
Cu2 0.0090(3) 0.0085(3) 0.0157(3) 0.000 0.0056(2) 0.000
Cu3 0.0169(3) 0.0046(3) 0.0200(3) 0.000 0.0106(3) 0.000
N1 0.0109(14) 0.0068(14) 0.0124(13) -0.0005(11) 0.0054(11) -0.0002(11)
N2 0.0110(14) 0.0061(13) 0.0140(13) -0.0003(11) 0.0071(12) -0.0009(11)
N3 0.0120(14) 0.0072(14) 0.0138(13) 0.0012(11) 0.0068(11) 0.0018(11)
N4 0.0124(14) 0.0062(13) 0.0127(13) -0.0006(11) 0.0072(11) -0.0003(11)
C1 0.0112(15) 0.0088(16) 0.0107(14) 0.0036(12) 0.0077(13) 0.0006(13)
C2 0.0114(16) 0.0101(17) 0.0147(15) -0.0003(13) 0.0091(14) -0.0007(13)
C3 0.009(2) 0.012(2) 0.011(2) 0.000 0.0065(19) 0.000
C4 0.0131(16) 0.0093(16) 0.0152(16) 0.0025(13) 0.0084(14) 0.0023(13)
C5 0.015(2) 0.013(2) 0.013(2) 0.000 0.009(2) 0.000

loop_
_atom_type_symbol
_atom_type_description
_atom_type_scat_dispersion_real
_atom_type_scat_dispersion_imag
_atom_type_scat_source
C C 0.0033 0.0016 'International Tables Vol C Tables 4.2.6.8 and 6.1.1.4'
H H 0.0000 0.0000 'International Tables Vol C Tables 4.2.6.8 and 6.1.1.4'
N N 0.0061 0.0033 'International Tables Vol C Tables 4.2.6.8 and 6.1.1.4'
O O 0.0106 0.0060 'International Tables Vol C Tables 4.2.6.8 and 6.1.1.4'
Cu Cu 0.3201 1.2651 'International Tables Vol C Tables 4.2.6.8 and 6.1.1.4'
I I -0.4742 1.8119 'International Tables Vol C Tables 4.2.6.8 and 6.1.1.4'

loop_
_geom_angle_atom_site_label_1
_geom_angle_atom_site_label_2
_geom_angle_atom_site_label_3
_geom_angle
_geom_angle_site_symmetry_1
_geom_angle_site_symmetry_3
Cu2 I1 Cu2 76.05(2) . 5_665
Cu2 I1 Cu3 103.533(13) . .
Cu2 I1 Cu3 103.533(13) 5_665 .
Cu2 I1 Cu1 163.419(13) . 5_666
Cu2 I1 Cu1 89.637(18) 5_665 5_666
Cu3 I1 Cu1 71.351(10) . 5_666
Cu2 I1 Cu1 89.637(18) . .
Cu2 I1 Cu1 163.419(13) 5_665 .
Cu3 I1 Cu1 71.351(10) . .
Cu1 I1 Cu1 103.09(2) 5_666 .
N1 Cu1 N1 157.92(17) 2_656 .
N1 Cu1 I1 96.52(8) 2_656 5_666
N1 Cu1 I1 100.74(8) . 5_666
N1 Cu1 I1 100.74(8) 2_656 .
N1 Cu1 I1 96.52(8) . .
I1 Cu1 I1 76.91(2) 5_666 .
N4 Cu2 N4 118.94(16) 8_454 7_656
N4 Cu2 I1 107.79(8) 8_454 .
N4 Cu2 I1 108.68(8) 7_656 .
N4 Cu2 I1 108.68(8) 8_454 5_665
N4 Cu2 I1 107.79(8) 7_656 5_665
I1 Cu2 I1 103.95(2) . 5_665
N2 Cu3 N2 148.80(16) 2_656 5_666
N2 Cu3 I1 105.60(8) 2_656 .
N2 Cu3 I1 105.60(8) 5_666 .
C1 N1 N2 105.5(3) . .
C1 N1 Cu1 131.9(2) . .
N2 N1 Cu1 122.4(2) . .
N3 N2 N1 110.3(3) . .
N3 N2 Cu3 127.4(2) . 5_666
N1 N2 Cu3 121.6(2) . 5_666
N2 N3 N4 108.2(3) . .
C1 N4 N3 106.3(3) . .
C1 N4 Cu2 135.5(2) . 7_656
N3 N4 Cu2 117.6(2) . 7_656
N1 C1 N4 109.8(3) . .
N1 C1 C2 125.0(3) . .
N4 C1 C2 125.2(3) . .
C3 C2 C4 119.5(3) . .
C3 C2 C1 120.0(3) . .
C4 C2 C1 120.4(3) . .
C2 C3 C2 120.6(4) 6 .
C2 C3 H5A 119.7 6 .
C2 C3 H5A 119.7 . .
C5 C4 C2 119.8(3) . .
C5 C4 H3A 120.1 . .
C2 C4 H3A 120.1 . .
C4 C5 C4 120.7(4) . 6
C4 C5 H4A 119.6 . .
C4 C5 H4A 119.6 6 .

loop_
_geom_bond_atom_site_label_1
_geom_bond_atom_site_label_2
_geom_bond_distance
_geom_bond_site_symmetry_2
I1 Cu2 2.7085(5) .
I1 Cu2 2.7085(5) 5_665
I1 Cu3 2.7543(9) .
I1 Cu1 3.0640(6) 5_666
I1 Cu1 3.0640(6) .
Cu1 N1 1.904(3) 2_656
Cu1 N1 1.904(3) .
Cu1 I1 3.0640(6) 5_666
Cu2 N4 2.005(3) 8_454
Cu2 N4 2.005(3) 7_656
Cu2 I1 2.7085(5) 5_665
Cu3 N2 1.920(3) 2_656
Cu3 N2 1.920(3) 5_666
N1 C1 1.330(4) .
N1 N2 1.354(4) .
N2 N3 1.300(4) .
N2 Cu3 1.920(3) 5_666
N3 N4 1.352(4) .
N4 C1 1.350(4) .
N4 Cu2 2.005(3) 7_656
C1 C2 1.465(5) .
C2 C3 1.390(4) .
C2 C4 1.407(4) .
C3 C2 1.390(4) 6
C3 H5A 0.9300 .
C4 C5 1.384(4) .
C4 H3A 0.9300 .
C5 C4 1.384(4) 6
C5 H4A 0.9300 .
